data_2209364
loop_
_publ_author_name
'Na-Bo Sun'
'De-Long Shen'
'Guo-Wu Rao'
'Cheng-Xia Tan'
'Jian-Quan Weng'

_publ_section_title
;
 3-[2,2-Dichloro-1-(4-ethoxyphenyl)cyclopropanecarbonyl]oxazolidin-2-one
;
_journal_coeditor_code YA2007
_journal_issue 6
_journal_name_full 'Acta Crystallographica Section E'
_journal_page_first o2123
_journal_page_last o2124
_journal_paper_doi 10.1107/S1600536806014735
_journal_volume 62
_journal_year 2006
_chemical_formula_iupac 'C15 H15 Cl2 N O4'
_chemical_formula_moiety 'C15 H15 Cl2 N O4'
_chemical_formula_sum 'C15 H15 Cl2 N O4'
_chemical_formula_weight 344.19
_chemical_name_systematic
;
3-[2,2-Dichloro-1-(4-ethoxyphenyl)cyclopropanecarbonyl]oxazolidin-2-one
;
_space_group_IT_number 14
_symmetry_cell_setting monoclinic
_symmetry_space_group_name_Hall '-P 2ybc'
_symmetry_space_group_name_H-M 'P 1 21/c 1'
_cell_angle_alpha 90.00
_cell_angle_beta 105.846(16)
_cell_angle_gamma 90.00
_cell_formula_units_Z 4
_cell_length_a 10.131(4)
_cell_length_b 15.345(8)
_cell_length_c 10.505(4)
_cell_measurement_reflns_used 11678
_cell_measurement_temperature 296.0(10)
_cell_measurement_theta_max 27.5
_cell_measurement_theta_min 3.3
_cell_volume 1571.0(12)
_computing_cell_refinement PROCESS-AUTO
_computing_data_collection 'PROCESS-AUTO (Rigaku, 1998)'
_computing_data_reduction 'CrystalStructure (Rigaku/MSC, 2004)'
_computing_molecular_graphics 'ORTEP-3 (Farrugia, 1997)'
_computing_publication_material CrystalStructure
_computing_structure_refinement 'CRYSTALS (Watkin <i>et al.</i>,  1996)'
_computing_structure_solution 'SIR97 (Altomare <i>et al.</i>,  1993)'
_diffrn_detector_area_resol_mean 10.00
_diffrn_measured_fraction_theta_full 0.995
_diffrn_measured_fraction_theta_max 0.995
_diffrn_measurement_device_type 'Rigaku R-AXIS RAPID'
_diffrn_measurement_method \w
_diffrn_radiation_type 'Mo K\a'
_diffrn_radiation_wavelength 0.71075
_diffrn_reflns_av_R_equivalents 0.040
_diffrn_reflns_limit_h_max 0
_diffrn_reflns_limit_h_min -13
_diffrn_reflns_limit_k_max 19
_diffrn_reflns_limit_k_min -19
_diffrn_reflns_limit_l_max 13
_diffrn_reflns_limit_l_min -13
_diffrn_reflns_number 16981
_diffrn_reflns_theta_full 27.5
_diffrn_reflns_theta_max 27.5
_diffrn_standards_number 0
_exptl_absorpt_coefficient_mu 0.43
_exptl_absorpt_correction_T_max 0.879
_exptl_absorpt_correction_T_min 0.822
_exptl_absorpt_correction_type multi-scan
_exptl_absorpt_process_details '(ABSCOR; Higashi, 1995)'
_exptl_crystal_colour colorless
_exptl_crystal_density_diffrn 1.455
_exptl_crystal_density_method 'not measured'
_exptl_crystal_description chunk
_exptl_crystal_F_000 712
_exptl_crystal_size_max 0.42
_exptl_crystal_size_mid 0.36
_exptl_crystal_size_min 0.30
_refine_diff_density_max 0.41
_refine_diff_density_min -0.34
_refine_ls_extinction_method none
_refine_ls_goodness_of_fit_ref 1.00
_refine_ls_hydrogen_treatment constr
_refine_ls_number_parameters 200
_refine_ls_number_reflns 3579
_refine_ls_R_factor_gt 0.039
_refine_ls_shift/su_max <0.001
_refine_ls_structure_factor_coef Fsqd
_refine_ls_weighting_details 'w = 1/[0.77\s(Fo^2^)]/(4Fo^2^)'
_refine_ls_weighting_scheme calc
_refine_ls_wR_factor_ref 0.100
_reflns_number_gt 2113
_reflns_number_total 3579
_reflns_threshold_expression I>2\s(I)
_cod_data_source_file ya2007.cif
_cod_data_source_block I
_cod_original_cell_volume 1571.1(12)
_cod_original_sg_symbol_H-M 'P 21/c'
_cod_database_code 2209364
_cod_database_fobs_code 2209364

loop_
_symmetry_equiv_pos_site_id
_symmetry_equiv_pos_as_xyz
1 +X,+Y,+Z
2 -X,1/2+Y,1/2-Z
3 -X,-Y,-Z
4 +X,1/2-Y,1/2+Z

loop_
_atom_site_type_symbol
_atom_site_label
_atom_site_fract_x
_atom_site_fract_y
_atom_site_fract_z
_atom_site_U_iso_or_equiv
_atom_site_adp_type
_atom_site_calc_flag
_atom_site_refinement_flags
_atom_site_occupancy
Cl Cl1 0.23350(6) -0.03579(4) 0.29231(6) 0.06915(19) Uani d . 1.00
Cl Cl2 0.48355(6) 0.05429(4) 0.29066(6) 0.0753(2) Uani d . 1.00
O O1 0.20979(13) 0.06789(10) 0.53671(13) 0.0621(4) Uani d . 1.00
O O2 -0.11496(16) 0.25781(11) 0.36991(18) 0.0851(5) Uani d . 1.00
O O3 0.06263(17) 0.27431(12) 0.2849(2) 0.0953(6) Uani d . 1.00
O O4 0.69686(12) 0.37293(9) 0.61830(12) 0.0571(4) Uani d . 1.00
N N1 0.05068(14) 0.15934(10) 0.42283(14) 0.0477(4) Uani d . 1.00
C C1 0.27287(18) 0.14195(12) 0.36444(18) 0.0451(5) Uani d . 1.00
C C2 0.3125(2) 0.06582(12) 0.2911(2) 0.0532(6) Uani d . 1.00
C C3 0.2279(2) 0.13606(13) 0.2152(2) 0.0619(6) Uani d . 1.00
C C4 0.17731(18) 0.11970(12) 0.44830(19) 0.0453(5) Uani d . 1.00
C C5 -0.04418(19) 0.13247(13) 0.4985(2) 0.0593(6) Uani d . 1.00
C C6 -0.1594(2) 0.1955(2) 0.4503(2) 0.0961(10) Uani d . 1.00
C C7 0.0061(2) 0.23437(14) 0.3514(2) 0.0647(7) Uani d . 1.00
C C8 0.38098(18) 0.20647(12) 0.43039(18) 0.0429(5) Uani d . 1.00
C C9 0.4717(2) 0.18726(12) 0.55224(19) 0.0504(5) Uani d . 1.00
C C10 0.5737(2) 0.24399(12) 0.61236(19) 0.0525(6) Uani d . 1.00
C C11 0.58968(19) 0.32202(12) 0.55235(19) 0.0457(5) Uani d . 1.00
C C12 0.4995(2) 0.34242(12) 0.4306(2) 0.0516(5) Uani d . 1.00
C C13 0.3960(2) 0.28533(12) 0.37279(19) 0.0508(5) Uani d . 1.00
C C14 0.7211(2) 0.45198(13) 0.5589(2) 0.0667(7) Uani d . 1.00
C C15 0.8399(2) 0.49670(19) 0.6481(2) 0.0958(10) Uani d . 1.00
H H31 0.1322 0.1254 0.1700 0.074 Uiso c R 1.00
H H32 0.2668 0.1754 0.1628 0.074 Uiso c R 1.00
H H51 -0.0750 0.0730 0.4781 0.074 Uiso c R 1.00
H H52 -0.0025 0.1380 0.5930 0.074 Uiso c R 1.00
H H62 -0.1788 0.2248 0.5250 0.119 Uiso c R 1.00
H H61 -0.2412 0.1656 0.3996 0.119 Uiso c R 1.00
H H9 0.4631 0.1347 0.5933 0.061 Uiso c R 1.00
H H10 0.6326 0.2302 0.6946 0.062 Uiso c R 1.00
H H12 0.5088 0.3947 0.3892 0.062 Uiso c R 1.00
H H13 0.3349 0.3000 0.2922 0.060 Uiso c R 1.00
H H141 0.7416 0.4396 0.4758 0.081 Uiso c R 1.00
H H142 0.6405 0.4890 0.5426 0.081 Uiso c R 1.00
H H153 0.8572 0.5505 0.6089 0.111 Uiso c R 1.00
H H151 0.8197 0.5085 0.7305 0.111 Uiso c R 1.00
H H152 0.9196 0.4601 0.6637 0.111 Uiso c R 1.00

loop_
_atom_site_aniso_label
_atom_site_aniso_U_11
_atom_site_aniso_U_22
_atom_site_aniso_U_33
_atom_site_aniso_U_12
_atom_site_aniso_U_13
_atom_site_aniso_U_23
Cl1 0.0772(4) 0.0524(3) 0.0853(4) -0.0179(2) 0.0349(3) -0.0084(2)
Cl2 0.0714(3) 0.0705(4) 0.1012(4) -0.0143(2) 0.0524(3) -0.0233(3)
O1 0.0582(8) 0.0652(9) 0.0690(9) 0.0133(7) 0.0279(7) 0.0256(8)
O2 0.0614(10) 0.0708(11) 0.1175(14) 0.0268(8) 0.0149(9) 0.0063(10)
O3 0.0747(11) 0.0741(12) 0.1309(15) 0.0048(9) 0.0174(11) 0.0536(11)
O4 0.0597(8) 0.0492(8) 0.0607(8) -0.0109(7) 0.0136(7) -0.0009(7)
N1 0.0452(8) 0.0437(9) 0.0558(9) 0.0038(7) 0.0165(7) 0.0015(7)
C1 0.0472(10) 0.0428(11) 0.0478(10) -0.0013(8) 0.0170(9) 0.0057(9)
C2 0.0583(12) 0.0494(12) 0.0585(12) -0.0122(10) 0.0271(10) -0.0046(10)
C3 0.0713(14) 0.0649(15) 0.0486(11) -0.0145(11) 0.0147(11) 0.0043(11)
C4 0.0457(10) 0.0397(11) 0.0515(11) -0.0006(8) 0.0151(9) 0.0038(9)
C5 0.0530(11) 0.0670(15) 0.0658(13) 0.0037(10) 0.0294(11) -0.0041(11)
C6 0.0722(16) 0.119(2) 0.105(2) 0.0337(17) 0.0372(16) 0.018(2)
C7 0.0582(13) 0.0467(13) 0.0805(15) 0.0028(11) 0.0042(12) 0.0065(12)
C8 0.0467(10) 0.0407(11) 0.0456(10) 0.0016(8) 0.0201(8) 0.0011(9)
C9 0.0595(11) 0.0401(11) 0.0546(11) -0.0004(9) 0.0208(10) 0.0076(9)
C10 0.0594(12) 0.0495(12) 0.0470(11) -0.0005(10) 0.0115(9) 0.0041(10)
C11 0.0481(10) 0.0424(11) 0.0519(11) -0.0003(9) 0.0226(9) -0.0050(9)
C12 0.0595(11) 0.0408(11) 0.0572(12) -0.0035(9) 0.0202(10) 0.0065(9)
C13 0.0556(11) 0.0491(12) 0.0468(10) -0.0022(9) 0.0123(9) 0.0090(10)
C14 0.0672(14) 0.0569(14) 0.0771(15) -0.0133(11) 0.0219(12) 0.0021(12)
C15 0.092(2) 0.0764(19) 0.108(2) -0.0324(16) 0.0097(16) 0.0025(17)

loop_
_atom_type_symbol
_atom_type_description
_atom_type_scat_dispersion_real
_atom_type_scat_dispersion_imag
_atom_type_scat_source
C C 0.003 0.002
;
International Tables for Crystallography
(1992, Vol. C, Tables 4.2.6.8 and 6.1.1.4)
;
H H 0.000 0.000
;
International Tables for Crystallography
(1992, Vol. C, Table 6.1.1.4)
;
O O 0.011 0.006
;
International Tables for Crystallography
(1992, Vol. C, Tables 4.2.6.8 and 6.1.1.4)
;
N N 0.006 0.003
;
International Tables for Crystallography
(1992, Vol. C, Tables 4.2.6.8 and 6.1.1.4)
;
Cl Cl 0.148 0.159
;
International Tables for Crystallography
(1992, Vol. C, Tables 4.2.6.8 and 6.1.1.4)
;

loop_
_geom_angle_atom_site_label_1
_geom_angle_atom_site_label_2
_geom_angle_atom_site_label_3
_geom_angle
C6 O2 C7 110.75(19)
C11 O4 C14 118.47(14)
C4 N1 C5 118.98(15)
C4 N1 C7 128.49(18)
C5 N1 C7 111.34(17)
C2 C1 C3 58.14(13)
C2 C1 C4 114.99(16)
C2 C1 C8 118.93(16)
C3 C1 C4 122.02(15)
C3 C1 C8 119.63(17)
C4 C1 C8 112.49(15)
Cl1 C2 Cl2 111.43(11)
Cl1 C2 C1 119.87(16)
Cl1 C2 C3 117.17(14)
Cl2 C2 C1 118.80(13)
Cl2 C2 C3 120.38(16)
C1 C2 C3 60.87(13)
C1 C3 C2 60.99(13)
O1 C4 N1 119.16(19)
O1 C4 C1 121.08(16)
N1 C4 C1 119.76(16)
N1 C5 C6 101.64(18)
O2 C6 C5 106.9(2)
O2 C7 O3 123.6(2)
O2 C7 N1 108.7(2)
O3 C7 N1 127.7(2)
C1 C8 C9 120.14(16)
C1 C8 C13 122.06(15)
C9 C8 C13 117.78(16)
C8 C9 C10 121.16(18)
C9 C10 C11 120.56(16)
O4 C11 C10 116.13(15)
O4 C11 C12 124.83(18)
C10 C11 C12 119.03(17)
C11 C12 C13 119.60(18)
C8 C13 C12 121.83(16)
O4 C14 C15 109.11(18)
C1 C3 H31 119.8
C1 C3 H32 119.9
C2 C3 H31 119.9
C2 C3 H32 119.8
H31 C3 H32 109.4
N1 C5 H51 111.4
N1 C5 H52 111.3
C6 C5 H51 111.1
C6 C5 H52 111.8
H51 C5 H52 109.4
O2 C6 H62 109.5
O2 C6 H61 110.6
C5 C6 H62 109.8
C5 C6 H61 110.6
H62 C6 H61 109.4
C8 C9 H9 119.3
C10 C9 H9 119.5
C9 C10 H10 119.7
C11 C10 H10 119.7
C11 C12 H12 120.0
C13 C12 H12 120.4
C8 C13 H13 119.1
C12 C13 H13 119.1
O4 C14 H141 109.5
O4 C14 H142 109.9
C15 C14 H141 108.9
C15 C14 H142 109.9
H141 C14 H142 109.4
C14 C15 H153 109.9
C14 C15 H151 108.8
C14 C15 H152 109.7
H153 C15 H151 109.5
H153 C15 H152 109.5
H151 C15 H152 109.5

loop_
_geom_bond_atom_site_label_1
_geom_bond_atom_site_label_2
_geom_bond_distance
Cl1 C2 1.754(2)
Cl2 C2 1.744(2)
O1 C4 1.198(2)
O2 C6 1.428(3)
O2 C7 1.342(3)
O3 C7 1.188(3)
O4 C11 1.363(2)
O4 C14 1.416(2)
N1 C4 1.378(2)
N1 C5 1.464(2)
N1 C7 1.381(2)
C1 C2 1.512(2)
C1 C3 1.511(2)
C1 C4 1.515(2)
C1 C8 1.498(2)
C2 C3 1.469(2)
C5 C6 1.494(3)
C8 C9 1.388(2)
C8 C13 1.380(2)
C9 C10 1.367(2)
C10 C11 1.383(2)
C11 C12 1.389(2)
C12 C13 1.374(2)
C14 C15 1.478(3)
C3 H31 0.970
C3 H32 0.970
C5 H51 0.970
C5 H52 0.970
C6 H62 0.970
C6 H61 0.970
C9 H9 0.930
C10 H10 0.930
C12 H12 0.930
C13 H13 0.930
C14 H141 0.970
C14 H142 0.970
C15 H153 0.960
C15 H151 0.960
C15 H152 0.960

loop_
_geom_torsion_atom_site_label_1
_geom_torsion_atom_site_label_2
_geom_torsion_atom_site_label_3
_geom_torsion_atom_site_label_4
_geom_torsion
C6 O2 C7 O3 177.8(2)
C6 O2 C7 N1 -3.1(2)
C7 O2 C6 C5 7.1(2)
C11 O4 C14 C15 179.1(2)
C14 O4 C11 C10 177.61(19)
C14 O4 C11 C12 -1.1(3)
C4 N1 C5 C6 174.97(17)
C5 N1 C4 O1 -4.2(2)
C5 N1 C4 C1 175.64(15)
C4 N1 C7 O2 -169.64(17)
C4 N1 C7 O3 9.5(3)
C7 N1 C4 O1 162.15(19)
C7 N1 C4 C1 -18.0(2)
C5 N1 C7 O2 -2.4(2)
C5 N1 C7 O3 176.7(2)
C7 N1 C5 C6 6.4(2)
C3 C1 C2 Cl1 -106.43(17)
C3 C1 C2 Cl2 110.75(18)
C2 C1 C4 O1 59.8(2)
C2 C1 C4 N1 -120.09(18)
C4 C1 C2 Cl1 7.1(2)
C4 C1 C2 Cl2 -135.73(14)
C4 C1 C2 C3 113.52(17)
C2 C1 C8 C9 -79.5(2)
C2 C1 C8 C13 99.4(2)
C8 C1 C2 Cl1 144.81(14)
C8 C1 C2 Cl2 2.0(2)
C8 C1 C2 C3 -108.8(2)
C3 C1 C4 O1 126.5(2)
C3 C1 C4 N1 -53.4(2)
C4 C1 C3 C2 -101.4(2)
C3 C1 C8 C9 -147.2(2)
C3 C1 C8 C13 31.7(2)
C8 C1 C3 C2 107.57(19)
C4 C1 C8 C9 59.2(2)
C4 C1 C8 C13 -121.9(2)
C8 C1 C4 O1 -80.6(2)
C8 C1 C4 N1 99.50(18)
Cl1 C2 C3 C1 110.79(18)
Cl2 C2 C3 C1 -108.22(17)
N1 C5 C6 O2 -7.8(2)
C1 C8 C9 C10 178.0(2)
C1 C8 C13 C12 -176.7(2)
C9 C8 C13 C12 2.1(3)
C13 C8 C9 C10 -0.9(3)
C8 C9 C10 C11 -0.5(3)
C9 C10 C11 O4 -178.13(19)
C9 C10 C11 C12 0.7(3)
O4 C11 C12 C13 179.2(2)
C10 C11 C12 C13 0.5(3)
C11 C12 C13 C8 -1.9(3)
